data_7135488
loop_
_publ_author_name
'Song, Wei-Chao'
'Niu, Zi-Yi'
'Ding, Bo'
'Wang, Xiu-Guang'
'Yang, En-Cui'

_publ_section_title
;
 Photosalient Cd(II) complexes by visible-light-driven
 single-crystal-to-single-crystal [2+2] stereoselective cycloaddition.
;
_journal_issue 8
_journal_name_full 'Chemical communications (Cambridge, England)'
_journal_page_first 2589
_journal_page_last 2593
_journal_paper_doi 10.1039/d5cc05819h
_journal_volume 62
_journal_year 2026
_chemical_formula_moiety 'C34 H28 Cd N4 O5 S2'
_chemical_formula_sum 'C34 H28 Cd N4 O5 S2'
_chemical_formula_weight 749.12
_space_group_crystal_system orthorhombic
_space_group_IT_number 56
_space_group_name_Hall '-P 2ab 2ac'
_space_group_name_H-M_alt 'P c c n'
_atom_sites_solution_hydrogens mixed
_atom_sites_solution_primary dual
_audit_creation_date 2025-12-20
_audit_creation_method
;
Olex2 1.5
(compiled 2025.07.13 svn.rb7424aed for OlexSys, GUI svn.r7314)
;
_audit_update_record
;
2025-12-20 deposited with the CCDC.	2025-12-23 downloaded from the CCDC.
;
_cell_angle_alpha 90
_cell_angle_beta 90
_cell_angle_gamma 90
_cell_formula_units_Z 4
_cell_length_a 20.5528(10)
_cell_length_b 14.0960(4)
_cell_length_c 11.5518(3)
_cell_measurement_reflns_used 3137
_cell_measurement_temperature 293(2)
_cell_measurement_theta_max 72.1160
_cell_measurement_theta_min 3.7610
_cell_volume 3346.7(2)
_computing_cell_refinement 'CrysAlisPro 1.171.43.129a (Rigaku OD, 2024)'
_computing_data_collection 'CrysAlisPro 1.171.43.129a (Rigaku OD, 2024)'
_computing_data_reduction 'CrysAlisPro 1.171.43.129a (Rigaku OD, 2024)'
_computing_molecular_graphics 'Olex2 1.5 (Dolomanov et al., 2009)'
_computing_publication_material 'Olex2 1.5 (Dolomanov et al., 2009)'
_computing_structure_refinement 'SHELXL 2018/3 (Sheldrick, 2015)'
_computing_structure_solution 'SHELXT 2014/4 (Sheldrick, 2014)'
_diffrn_ambient_temperature 293(2)
_diffrn_detector 'CCD plate'
_diffrn_detector_area_resol_mean 5.2740
_diffrn_detector_type AtlasS2
_diffrn_measured_fraction_theta_full 1.000
_diffrn_measured_fraction_theta_max 1.000
_diffrn_measurement_details
;
List of Runs (angles in degrees, time in seconds):

  # Type    Start    End  Width  t~exp~   \w     \q     \k     \f   Frames
#--------------------------------------------------------------------------
  1  \w   -114.00 -20.00   1.00    5.90    --  -41.61 -57.00  60.00   94
  2  \w     -3.00  53.00   1.00    5.90    --   41.61 -77.00-120.00   56
  3  \w     41.00 111.00   1.00   23.59    --  105.20-125.00   0.00   70
  4  \w    134.00 174.00   1.00   23.59    --  105.20 125.00 120.00   40
  5  \w     29.00  68.00   1.00   23.59    --  105.20 -94.00  60.00   39
  6  \w     54.00 173.00   1.00   23.59    --  105.20  15.00   0.00  119
;
_diffrn_measurement_device 'four-circle diffractometer'
_diffrn_measurement_device_type 'SuperNova, Dual, Cu at home/near, AtlasS2'
_diffrn_measurement_method '\w scans'
_diffrn_orient_matrix_type 'CrysAlisPro convention (1999,Acta A55,543-557)'
_diffrn_orient_matrix_UB_11 -0.0676222000
_diffrn_orient_matrix_UB_12 0.0470464000
_diffrn_orient_matrix_UB_13 -0.0054022000
_diffrn_orient_matrix_UB_21 -0.0315964000
_diffrn_orient_matrix_UB_22 -0.0979372000
_diffrn_orient_matrix_UB_23 -0.0181859000
_diffrn_orient_matrix_UB_31 -0.0070686000
_diffrn_orient_matrix_UB_32 -0.0115183000
_diffrn_orient_matrix_UB_33 0.1320134000
_diffrn_radiation_monochromator mirror
_diffrn_radiation_probe x-ray
_diffrn_radiation_type 'Cu K\a'
_diffrn_radiation_wavelength 1.54184
_diffrn_reflns_av_R_equivalents 0.0298
_diffrn_reflns_av_unetI/netI 0.0317
_diffrn_reflns_Laue_measured_fraction_full 1.000
_diffrn_reflns_Laue_measured_fraction_max 1.000
_diffrn_reflns_limit_h_max 24
_diffrn_reflns_limit_h_min -23
_diffrn_reflns_limit_k_max 16
_diffrn_reflns_limit_k_min -16
_diffrn_reflns_limit_l_max 13
_diffrn_reflns_limit_l_min -8
_diffrn_reflns_number 7605
_diffrn_reflns_point_group_measured_fraction_full 1.000
_diffrn_reflns_point_group_measured_fraction_max 1.000
_diffrn_reflns_theta_full 67.029
_diffrn_reflns_theta_max 67.029
_diffrn_reflns_theta_min 3.803
_diffrn_source 'micro-focus sealed X-ray tube'
_diffrn_source_type 'SuperNova (Cu) X-ray Source'
_exptl_absorpt_coefficient_mu 6.780
_exptl_absorpt_correction_T_max 1.00000
_exptl_absorpt_correction_T_min 0.54156
_exptl_absorpt_correction_type multi-scan
_exptl_absorpt_process_details
;
CrysAlisPro 1.171.43.129a (Rigaku Oxford Diffraction, 2024)
Empirical absorption correction using spherical harmonics,
implemented in SCALE3 ABSPACK scaling algorithm.
;
_exptl_crystal_colour colourless
_exptl_crystal_colour_primary colourless
_exptl_crystal_density_diffrn 1.487
_exptl_crystal_description block
_exptl_crystal_F_000 1520
_exptl_crystal_size_max 0.2
_exptl_crystal_size_mid 0.15
_exptl_crystal_size_min 0.14
_refine_diff_density_max 0.726
_refine_diff_density_min -0.716
_refine_diff_density_rms 0.050
_refine_ls_extinction_method none
_refine_ls_goodness_of_fit_ref 1.031
_refine_ls_hydrogen_treatment constr
_refine_ls_matrix_type full
_refine_ls_number_parameters 233
_refine_ls_number_reflns 2983
_refine_ls_number_restraints 40
_refine_ls_restrained_S_all 1.073
_refine_ls_R_factor_all 0.0529
_refine_ls_R_factor_gt 0.0398
_refine_ls_shift/su_max 0.000
_refine_ls_shift/su_mean 0.000
_refine_ls_structure_factor_coef Fsqd
_refine_ls_weighting_details 'w=1/[\s^2^(Fo^2^)+(0.0325P)^2^+2.4986P] where P=(Fo^2^+2Fc^2^)/3'
_refine_ls_weighting_scheme calc
_refine_ls_wR_factor_gt 0.0922
_refine_ls_wR_factor_ref 0.1012
_reflns_Friedel_coverage 0.000
_reflns_number_gt 2303
_reflns_number_total 2983
_reflns_threshold_expression 'I > 2\s(I)'
_cod_data_source_file d5cc05819h9.cif
_cod_data_source_block 1a
_cod_database_code 7135488
_shelx_shelxl_version_number 2018/3
_shelx_space_group_comment
;
The symmetry employed for this shelxl refinement is uniquely defined
by the following loop, which should always be used as a source of
symmetry information in preference to the above space-group names.
They are only intended as comments.
;
_olex2_refinement_description
;
1. Fixed Uiso
 At 1.2 times of:
  All C(H) groups, All C(H,H) groups
 At 1.5 times of:
  All O(H,H) groups
2. Restrained distances
 Cd1-O3 = Cd1-O3A
 2.24 with sigma of 0.01
 S1-C7 = S1A-C7
 1.79 with sigma of 0.01
 S1A-C9 = S1-C8
 1.75 with sigma of 0.01
 C7-C10 = C7-C10A = C8-C10A = C9-C10
 1.48 with sigma of 0.01
 C9A-C8A = C9-C8
 1.34 with sigma of 0.01
 S1-C8 = S1-C7 = S1A-C9A = S1A-C7A
 1.78 with sigma of 0.01
 C7-C10 = C9-C10 = C7A-C10A = C8A-C10A
 1.37 with sigma of 0.01
 S1A-C10A = S1A-C8A
 2.5 with sigma of 0.01
 S1-C10
 2.5 with sigma of 0.01
 C9-S1
 2.5 with sigma of 0.01
 C7A-C6 = C7-C6
 1.48 with sigma of 0.01
 C6-C7 \\sim C6-C7A
 with sigma of 0.02
 C7-S1 \\sim C7A-S1
 with sigma of 0.02
 C7-C10 \\sim C7A-C10
 with sigma of 0.02
 C7-S1A \\sim C7A-S1A
 with sigma of 0.02
 C7-C10A \\sim C7A-C10A
 with sigma of 0.02
 C8-C9 \\sim C8A-C9A
 with sigma of 0.02
 C8-S1 \\sim C8A-S1
 with sigma of 0.02
 C8-C10A \\sim C8A-C10A
 with sigma of 0.02
 C9-C10 \\sim C9A-C10
 with sigma of 0.02
 C9-S1A \\sim C9A-S1A
 with sigma of 0.02
 C8-C10 \\sim C8A-C10
 with sigma of 0.04
 C8-S1A \\sim C8A-S1A
 with sigma of 0.04
 C9-S1 \\sim C9A-S1
 with sigma of 0.04
 C9-C10A \\sim C9A-C10A
 with sigma of 0.04
3. Restrained planarity
 C7A, S1A, C10A, C8A, C9A
 with sigma of 0.005
 C7, C10, C9, S1, C8
 with sigma of 0.005
4. Uiso/Uaniso restraints and constraints
Uanis(O3) \\sim Ueq, Uanis(O3A) \\sim Ueq: with sigma of 0.01 and sigma for
terminal atoms of 0.02
Uanis(O3) = Uanis(O3A)
Uanis(S1A) = Uanis(C10)
Uanis(C10A) = Uanis(S1)
Uanis(C7A) = Uanis(C7)
Uanis(C9A) = Uanis(C9)
Uanis(C8A) = Uanis(C8)
5. Others
 Sof(H6B)=Sof(S1A)=Sof(C10A)=Sof(H10A)=Sof(C7A)=Sof(C8A)=Sof(H8A)=Sof(C9A)=
 Sof(H9A)=1-FVAR(1)
 Sof(H6A)=Sof(C7)=Sof(C8)=Sof(H8)=Sof(C9)=Sof(H9)=Sof(S1)=Sof(C10)=Sof(H10)=
 FVAR(1)
 Sof(O3A)=Sof(H3AA)=Sof(H3AB)=0.5*(1-FVAR(3))
 Sof(O3)=Sof(H3A)=Sof(H3B)=0.5*FVAR(3)
6.a Riding coordinates:
 O3(H3A,H3B), O3A(H3AA,H3AB)
6.b Ternary CH refined with riding coordinates:
 C5(H5), C6(H6A), C6(H6B)
6.c Aromatic/amide H refined with riding coordinates:
 C2(H2), C3(H3), C4(H4), C8(H8), C9(H9), C12(H12), C13(H13), C14(H14),
 C15(H15), C16(H16), C10(H10), C10A(H10A), C8A(H8A), C9A(H9A)
;
_olex2_submission_special_instructions 'No special instructions were received'
_oxdiff_exptl_absorpt_empirical_details
;
Empirical correction (ABSPACK) includes:
- Absorption correction using spherical harmonics
- Frame scaling
;
_oxdiff_exptl_absorpt_empirical_full_max 1.636
_oxdiff_exptl_absorpt_empirical_full_min 0.556

loop_
_space_group_symop_operation_xyz
'x, y, z'
'-x+1/2, -y+1/2, z'
'-x, y+1/2, -z+1/2'
'x+1/2, -y, -z+1/2'
'-x, -y, -z'
'x-1/2, y-1/2, -z'
'x, -y-1/2, z-1/2'
'-x-1/2, y, z-1/2'

loop_
_atom_site_label
_atom_site_type_symbol
_atom_site_fract_x
_atom_site_fract_y
_atom_site_fract_z
_atom_site_U_iso_or_equiv
_atom_site_adp_type
_atom_site_occupancy
_atom_site_site_symmetry_order
_atom_site_calc_flag
_atom_site_refinement_flags_posn
_atom_site_refinement_flags_adp
_atom_site_refinement_flags_occupancy
_atom_site_disorder_assembly
_atom_site_disorder_group
Cd1 Cd 0.750000 0.750000 0.35842(3) 0.07241(17) Uani 1 2 d DS T P . .
O1 O 0.72957(18) 0.5764(2) 0.4018(2) 0.0830(9) Uani 1 1 d . . . . .
O2 O 0.73591(19) 0.62975(19) 0.2248(2) 0.0878(10) Uani 1 1 d . . . . .
N1 N 0.6366(2) 0.7664(2) 0.3764(4) 0.0866(11) Uani 1 1 d . . . . .
N2 N 0.5078(2) 0.7980(3) 0.4380(4) 0.0943(12) Uani 1 1 d . . . . .
C1 C 0.5551(2) 0.8571(3) 0.4684(4) 0.0771(12) Uani 1 1 d . . . . .
C2 C 0.5263(3) 0.7220(4) 0.3747(6) 0.1082(19) Uani 1 1 d . . . . .
H2 H 0.494859 0.678300 0.352027 0.130 Uiso 1 1 calc R U . . .
C3 C 0.5895(3) 0.7072(3) 0.3429(5) 0.1013(17) Uani 1 1 d . . . . .
H3 H 0.599822 0.655088 0.297214 0.122 Uiso 1 1 calc R U . . .
C4 C 0.6186(3) 0.8405(3) 0.4402(4) 0.0827(13) Uani 1 1 d . . . . .
H4 H 0.650304 0.882372 0.466529 0.099 Uiso 1 1 calc R U . . .
C5 C 0.5381(2) 0.9496(3) 0.5257(4) 0.0740(11) Uani 1 1 d . . . . .
H5 H 0.567834 0.963770 0.589706 0.089 Uiso 1 1 calc R U . . .
C6 C 0.5329(2) 1.0365(3) 0.4382(4) 0.0758(12) Uani 1 1 d D . . . .
H6A H 0.560005 1.089800 0.463410 0.091 Uiso 0.792(6) 1 calc R U P A 1
H6B H 0.558327 1.089197 0.469991 0.091 Uiso 0.208(6) 1 calc R U P A 2
C7 C 0.5419(3) 1.0165(5) 0.3138(5) 0.0752(16) Uani 0.792(6) 1 d D . P A 1
C8 C 0.5998(5) 0.9787(6) 0.1278(6) 0.134(4) Uani 0.792(6) 1 d D . P A 1
H8 H 0.628239 0.971110 0.065874 0.161 Uiso 0.792(6) 1 calc R U P A 1
C9 C 0.5397(5) 0.9469(6) 0.1297(6) 0.125(3) Uani 0.792(6) 1 d D . P A 1
H9 H 0.521321 0.914085 0.068024 0.150 Uiso 0.792(6) 1 calc R U P A 1
C11 C 0.70484(19) 0.4691(3) 0.2483(3) 0.0624(9) Uani 1 1 d . . . . .
C12 C 0.7086(2) 0.4502(3) 0.1312(4) 0.0725(11) Uani 1 1 d . . . . .
H12 H 0.724260 0.496248 0.080744 0.087 Uiso 1 1 calc R U . . .
C13 C 0.6892(3) 0.3632(4) 0.0891(5) 0.0977(16) Uani 1 1 d . . . . .
H13 H 0.692683 0.350329 0.010341 0.117 Uiso 1 1 calc R U . . .
C14 C 0.6650(3) 0.2959(4) 0.1620(6) 0.1080(18) Uani 1 1 d . . . . .
H14 H 0.651256 0.237822 0.132725 0.130 Uiso 1 1 calc R U . . .
C15 C 0.6610(3) 0.3135(4) 0.2776(6) 0.1089(19) Uani 1 1 d . . . . .
H15 H 0.644430 0.267296 0.327019 0.131 Uiso 1 1 calc R U . . .
C16 C 0.6814(3) 0.4002(3) 0.3225(5) 0.0865(14) Uani 1 1 d . . . . .
H16 H 0.679197 0.411668 0.401676 0.104 Uiso 1 1 calc R U . . .
C17 C 0.7252(2) 0.5642(3) 0.2961(4) 0.0672(10) Uani 1 1 d . . . . .
S1 S 0.61915(11) 1.03645(18) 0.2550(2) 0.1087(8) Uani 0.792(6) 1 d D . P A 1
O3 O 0.753(6) 0.744(7) 0.5535(9) 0.072(5) Uani 0.16(3) 1 d D U P B -1
H3A H 0.741198 0.693675 0.590501 0.109 Uiso 0.16(3) 1 d R U P B -1
H3B H 0.731175 0.783080 0.592776 0.109 Uiso 0.16(3) 1 d R U P B -1
C10 C 0.5055(4) 0.9665(5) 0.2323(8) 0.1074(17) Uani 0.792(6) 1 d D . P A 1
H10 H 0.462679 0.947893 0.244647 0.129 Uiso 0.792(6) 1 calc R U P A 1
S1A S 0.5009(6) 0.9682(8) 0.2276(10) 0.1074(17) Uani 0.208(6) 1 d D . P A 2
O3A O 0.7241(17) 0.7446(19) 0.5504(7) 0.072(5) Uani 0.34(3) 1 d D U P B -2
H3AA H 0.716273 0.791312 0.595027 0.109 Uiso 0.34(3) 1 d R U P B -2
H3AB H 0.737503 0.707094 0.602259 0.109 Uiso 0.34(3) 1 d R U P B -2
C10A C 0.6143(8) 1.0287(18) 0.261(2) 0.1087(8) Uani 0.208(6) 1 d D . P A 2
H10A H 0.652217 1.052295 0.294693 0.130 Uiso 0.208(6) 1 calc R U P A 2
C7A C 0.5601(8) 1.0120(18) 0.3239(11) 0.0752(16) Uani 0.208(6) 1 d D . P A 2
C8A C 0.6100(12) 1.009(2) 0.147(2) 0.134(4) Uani 0.208(6) 1 d D . P A 2
H8A H 0.645271 1.018286 0.097759 0.161 Uiso 0.208(6) 1 calc R U P A 2
C9A C 0.5538(13) 0.975(2) 0.1067(16) 0.125(3) Uani 0.208(6) 1 d D . P A 2
H9A H 0.544267 0.958657 0.030592 0.150 Uiso 0.208(6) 1 calc R U P A 2

loop_
_atom_site_aniso_label
_atom_site_aniso_U_11
_atom_site_aniso_U_22
_atom_site_aniso_U_33
_atom_site_aniso_U_23
_atom_site_aniso_U_13
_atom_site_aniso_U_12
Cd1 0.1177(4) 0.0484(2) 0.0511(2) 0.000 0.000 0.0203(2)
O1 0.131(3) 0.0580(17) 0.0602(16) -0.0015(13) 0.0022(15) 0.0080(17)
O2 0.151(3) 0.0412(14) 0.0709(16) 0.0069(13) 0.0220(18) 0.0058(17)
N1 0.111(3) 0.049(2) 0.100(3) -0.0090(18) 0.012(2) 0.014(2)
N2 0.094(3) 0.056(2) 0.133(3) -0.013(2) -0.002(3) 0.005(2)
C1 0.088(3) 0.044(2) 0.099(3) -0.001(2) -0.005(3) 0.005(2)
C2 0.115(5) 0.058(3) 0.152(5) -0.025(3) -0.004(4) 0.002(3)
C3 0.131(5) 0.050(3) 0.123(4) -0.016(3) 0.007(4) 0.013(3)
C4 0.095(4) 0.049(2) 0.103(3) -0.007(2) 0.004(3) 0.013(2)
C5 0.071(3) 0.050(2) 0.101(3) -0.008(2) -0.003(2) 0.0058(19)
C6 0.071(3) 0.042(2) 0.114(3) -0.006(2) 0.001(2) 0.0006(19)
C7 0.074(4) 0.047(2) 0.105(3) 0.006(2) 0.004(3) 0.013(3)
C8 0.152(7) 0.129(9) 0.121(6) 0.048(6) 0.039(6) 0.048(6)
C9 0.180(9) 0.109(7) 0.087(5) 0.012(4) 0.014(5) 0.042(6)
C11 0.069(2) 0.0456(19) 0.072(2) 0.0078(17) -0.0012(19) 0.0114(17)
C12 0.078(3) 0.061(2) 0.079(3) 0.004(2) -0.009(2) 0.009(2)
C13 0.113(4) 0.083(3) 0.096(3) -0.021(3) -0.022(3) 0.000(3)
C14 0.113(5) 0.067(3) 0.144(5) -0.008(4) -0.018(4) -0.018(3)
C15 0.133(5) 0.061(3) 0.132(5) 0.019(3) 0.007(4) -0.016(3)
C16 0.110(4) 0.059(2) 0.091(3) 0.017(2) 0.008(3) 0.001(3)
C17 0.085(3) 0.0435(19) 0.073(3) 0.0065(18) 0.009(2) 0.0163(18)
S1 0.0960(12) 0.0886(12) 0.1416(17) 0.0328(11) 0.0259(11) 0.0081(9)
O3 0.115(14) 0.053(7) 0.049(2) 0.003(4) -0.019(6) 0.004(9)
C10 0.121(3) 0.085(2) 0.116(3) 0.001(2) 0.005(2) 0.012(2)
S1A 0.121(3) 0.085(2) 0.116(3) 0.001(2) 0.005(2) 0.012(2)
O3A 0.115(14) 0.053(7) 0.049(2) 0.003(4) -0.019(6) 0.004(9)
C10A 0.0960(12) 0.0886(12) 0.1416(17) 0.0328(11) 0.0259(11) 0.0081(9)
C7A 0.074(4) 0.047(2) 0.105(3) 0.006(2) 0.004(3) 0.013(3)
C8A 0.152(7) 0.129(9) 0.121(6) 0.048(6) 0.039(6) 0.048(6)
C9A 0.180(9) 0.109(7) 0.087(5) 0.012(4) 0.014(5) 0.042(6)

loop_
_atom_type_symbol
_atom_type_description
_atom_type_scat_dispersion_real
_atom_type_scat_dispersion_imag
_atom_type_scat_source
C C 0.0181 0.0091 'International Tables Vol C Tables 4.2.6.8 and 6.1.1.4'
H H 0.0000 0.0000 'International Tables Vol C Tables 4.2.6.8 and 6.1.1.4'
Cd Cd 0.1185 4.6533 'International Tables Vol C Tables 4.2.6.8 and 6.1.1.4'
N N 0.0311 0.0180 'International Tables Vol C Tables 4.2.6.8 and 6.1.1.4'
O O 0.0492 0.0322 'International Tables Vol C Tables 4.2.6.8 and 6.1.1.4'
S S 0.3331 0.5567 'International Tables Vol C Tables 4.2.6.8 and 6.1.1.4'

loop_
_geom_angle_atom_site_label_1
_geom_angle_atom_site_label_2
_geom_angle_atom_site_label_3
_geom_angle
_geom_angle_site_symmetry_1
_geom_angle_site_symmetry_3
_geom_angle_publ_flag
O1 Cd1 O1 157.18(12) 2_665 . ?
O2 Cd1 O1 149.51(9) 2_665 . ?
O2 Cd1 O1 53.32(9) . . ?
O2 Cd1 O1 53.32(9) 2_665 2_665 ?
O2 Cd1 O1 149.51(9) . 2_665 ?
O2 Cd1 O2 96.19(13) 2_665 . ?
O2 Cd1 N1 96.38(13) 2_665 . ?
O2 Cd1 N1 90.38(13) . . ?
O2 Cd1 N1 96.38(13) . 2_665 ?
O2 Cd1 N1 90.38(13) 2_665 2_665 ?
N1 Cd1 O1 85.01(12) . . ?
N1 Cd1 O1 92.98(12) 2_665 . ?
N1 Cd1 O1 92.99(12) . 2_665 ?
N1 Cd1 O1 85.01(12) 2_665 2_665 ?
N1 Cd1 N1 169.9(2) 2_665 . ?
O3 Cd1 O1 77(3) . . ?
O3 Cd1 O1 80(3) . 2_665 ?
O3 Cd1 O2 134(3) . 2_665 ?
O3 Cd1 O2 130(3) . . ?
O3 Cd1 N1 87(3) . . ?
O3 Cd1 N1 83(3) . 2_665 ?
O3A Cd1 O1 74.7(7) . . ?
O3A Cd1 O2 126.5(7) . . ?
O3A Cd1 N1 71.7(9) . . ?
C17 O1 Cd1 87.2(2) . . ?
C17 O2 Cd1 97.1(3) . . ?
C3 N1 Cd1 129.3(3) . . ?
C4 N1 Cd1 113.7(4) . . ?
C4 N1 C3 116.6(5) . . ?
C1 N2 C2 115.8(5) . . ?
N2 C1 C4 122.0(4) . . ?
N2 C1 C5 119.3(4) . . ?
C4 C1 C5 118.5(4) . . ?
N2 C2 H2 118.9 . . ?
N2 C2 C3 122.2(5) . . ?
C3 C2 H2 118.9 . . ?
N1 C3 C2 121.2(5) . . ?
N1 C3 H3 119.4 . . ?
C2 C3 H3 119.4 . . ?
N1 C4 C1 122.2(5) . . ?
N1 C4 H4 118.9 . . ?
C1 C4 H4 118.9 . . ?
C1 C5 H5 111.3 . . ?
C1 C5 C6 113.8(4) . . ?
C1 C5 C6 117.0(4) . 5_676 ?
C6 C5 H5 111.3 5_676 . ?
C6 C5 H5 111.3 . . ?
C6 C5 C6 90.6(3) 5_676 . ?
C5 C6 C5 89.4(3) 5_676 . ?
C5 C6 H6A 111.3 . . ?
C5 C6 H6A 111.3 5_676 . ?
C5 C6 H6B 108.1 5_676 . ?
C5 C6 H6B 108.1 . . ?
C7 C6 C5 117.5(4) . . ?
C7 C6 C5 114.2(4) . 5_676 ?
C7 C6 H6A 111.3 . . ?
C7A C6 C5 111.3(11) . . ?
C7A C6 H6B 108.1 . . ?
C6 C7 S1 117.5(4) . . ?
C10 C7 C6 133.3(6) . . ?
C10 C7 S1 107.8(5) . . ?
C9 C8 H8 124.3 . . ?
C9 C8 S1 111.3(6) . . ?
S1 C8 H8 124.3 . . ?
C8 C9 H9 122.7 . . ?
C8 C9 C10 114.6(7) . . ?
C10 C9 H9 122.7 . . ?
C12 C11 C16 119.4(4) . . ?
C12 C11 C17 121.0(4) . . ?
C16 C11 C17 119.6(4) . . ?
C11 C12 H12 119.9 . . ?
C13 C12 C11 120.1(5) . . ?
C13 C12 H12 119.9 . . ?
C12 C13 H13 119.8 . . ?
C14 C13 C12 120.4(5) . . ?
C14 C13 H13 119.8 . . ?
C13 C14 H14 119.9 . . ?
C15 C14 C13 120.2(5) . . ?
C15 C14 H14 119.9 . . ?
C14 C15 H15 119.8 . . ?
C14 C15 C16 120.4(5) . . ?
C16 C15 H15 119.8 . . ?
C11 C16 C15 119.4(5) . . ?
C11 C16 H16 120.3 . . ?
C15 C16 H16 120.3 . . ?
O1 C17 O2 122.1(4) . . ?
O1 C17 C11 120.4(4) . . ?
O2 C17 C11 117.5(4) . . ?
C8 S1 C7 92.6(4) . . ?
Cd1 O3 H3A 121.3 . . ?
Cd1 O3 H3B 120.0 . . ?
H3A O3 H3B 97.1 . . ?
C7 C10 C9 113.6(7) . . ?
C7 C10 H10 123.2 . . ?
C9 C10 H10 123.2 . . ?
C7A S1A C9A 93.1(7) . . ?
Cd1 O3A H3AA 127.3 . . ?
Cd1 O3A H3AB 129.3 . . ?
H3AA O3A H3AB 96.7 . . ?
C7A C10A H10A 122.2 . . ?
C7A C10A C8A 115.6(10) . . ?
C8A C10A H10A 122.2 . . ?
C6 C7A S1A 112.7(11) . . ?
C10A C7A C6 138.7(16) . . ?
C10A C7A S1A 107.1(9) . . ?
C10A C8A H8A 121.0 . . ?
C9A C8A C10A 118.1(10) . . ?
C9A C8A H8A 121.0 . . ?
S1A C9A H9A 127.0 . . ?
C8A C9A S1A 106.1(9) . . ?
C8A C9A H9A 127.0 . . ?

loop_
_geom_bond_atom_site_label_1
_geom_bond_atom_site_label_2
_geom_bond_distance
_geom_bond_site_symmetry_2
_geom_bond_publ_flag
Cd1 O1 2.533(3) . ?
Cd1 O1 2.533(3) 2_665 ?
Cd1 O2 2.311(3) 2_665 ?
Cd1 O2 2.311(3) . ?
Cd1 N1 2.351(5) 2_665 ?
Cd1 N1 2.351(5) . ?
Cd1 O3 2.255(10) . ?
Cd1 O3A 2.282(8) . ?
O1 C17 1.236(5) . ?
O2 C17 1.257(5) . ?
N1 C3 1.336(7) . ?
N1 C4 1.332(5) . ?
N2 C1 1.329(6) . ?
N2 C2 1.351(6) . ?
C1 C4 1.364(7) . ?
C1 C5 1.503(6) . ?
C2 H2 0.9300 . ?
C2 C3 1.366(8) . ?
C3 H3 0.9300 . ?
C4 H4 0.9300 . ?
C5 H5 0.9800 . ?
C5 C6 1.592(6) . ?
C5 C6 1.529(6) 5_676 ?
C6 H6A 0.9800 . ?
C6 H6B 0.9800 . ?
C6 C7 1.477(6) . ?
C6 C7A 1.475(9) . ?
C7 S1 1.749(5) . ?
C7 C10 1.393(6) . ?
C8 H8 0.9300 . ?
C8 C9 1.313(7) . ?
C8 S1 1.726(6) . ?
C9 H9 0.9300 . ?
C9 C10 1.406(7) . ?
C11 C12 1.380(6) . ?
C11 C16 1.383(6) . ?
C11 C17 1.509(6) . ?
C12 H12 0.9300 . ?
C12 C13 1.379(7) . ?
C13 H13 0.9300 . ?
C13 C14 1.363(8) . ?
C14 H14 0.9300 . ?
C14 C15 1.361(8) . ?
C15 H15 0.9300 . ?
C15 C16 1.392(7) . ?
C16 H16 0.9300 . ?
O3 H3A 0.8617 . ?
O3 H3B 0.8426 . ?
C10 H10 0.9300 . ?
S1A C7A 1.760(10) . ?
S1A C9A 1.773(10) . ?
O3A H3AA 0.8511 . ?
O3A H3AB 0.8452 . ?
C10A H10A 0.9300 . ?
C10A C7A 1.349(10) . ?
C10A C8A 1.355(10) . ?
C8A H8A 0.9300 . ?
C8A C9A 1.332(9) . ?
C9A H9A 0.9300 . ?

loop_
_geom_torsion_atom_site_label_1
_geom_torsion_atom_site_label_2
_geom_torsion_atom_site_label_3
_geom_torsion_atom_site_label_4
_geom_torsion
_geom_torsion_site_symmetry_1
_geom_torsion_site_symmetry_2
_geom_torsion_site_symmetry_3
_geom_torsion_site_symmetry_4
_geom_torsion_publ_flag
Cd1 O1 C17 O2 4.8(4) . . . . ?
Cd1 O1 C17 C11 -173.5(4) . . . . ?
Cd1 O2 C17 O1 -5.3(5) . . . . ?
Cd1 O2 C17 C11 173.1(3) . . . . ?
Cd1 N1 C3 C2 170.7(4) . . . . ?
Cd1 N1 C4 C1 -174.5(4) . . . . ?
N2 C1 C4 N1 3.0(8) . . . . ?
N2 C1 C5 C6 8.8(7) . . . 5_676 ?
N2 C1 C5 C6 -94.9(5) . . . . ?
N2 C2 C3 N1 2.1(10) . . . . ?
C1 N2 C2 C3 -0.6(9) . . . . ?
C1 C5 C6 C5 120.0(4) . . . 5_676 ?
C1 C5 C6 C7 2.8(6) . . . . ?
C1 C5 C6 C7A -12.7(9) . . . . ?
C2 N2 C1 C4 -1.8(8) . . . . ?
C2 N2 C1 C5 172.3(5) . . . . ?
C3 N1 C4 C1 -1.4(7) . . . . ?
C4 N1 C3 C2 -1.0(8) . . . . ?
C4 C1 C5 C6 -176.9(4) . . . 5_676 ?
C4 C1 C5 C6 79.5(5) . . . . ?
C5 C1 C4 N1 -171.2(4) . . . . ?
C5 C6 C7 S1 -97.0(5) . . . . ?
C5 C6 C7 S1 160.2(4) 5_676 . . . ?
C5 C6 C7 C10 -34.8(7) 5_676 . . . ?
C5 C6 C7 C10 68.0(7) . . . . ?
C5 C6 C7A S1A 92.5(13) . . . . ?
C5 C6 C7A S1A -15(2) 5_676 . . . ?
C5 C6 C7A C10A 148.4(18) 5_676 . . . ?
C5 C6 C7A C10A -104(2) . . . . ?
C6 C5 C6 C5 0.000(1) 5_676 . . 5_676 ?
C6 C5 C6 C7 -117.2(5) 5_676 . . . ?
C6 C5 C6 C7A -132.7(8) 5_676 . . . ?
C6 C7 S1 C8 168.6(6) . . . . ?
C6 C7 C10 C9 -166.1(7) . . . . ?
C8 C9 C10 C7 0.01(14) . . . . ?
C9 C8 S1 C7 0.0(2) . . . . ?
C11 C12 C13 C14 1.3(8) . . . . ?
C12 C11 C16 C15 -1.0(7) . . . . ?
C12 C11 C17 O1 -170.7(4) . . . . ?
C12 C11 C17 O2 10.9(6) . . . . ?
C12 C13 C14 C15 -1.2(10) . . . . ?
C13 C14 C15 C16 0.1(10) . . . . ?
C14 C15 C16 C11 1.1(9) . . . . ?
C16 C11 C12 C13 -0.2(7) . . . . ?
C16 C11 C17 O1 10.0(6) . . . . ?
C16 C11 C17 O2 -168.4(4) . . . . ?
C17 C11 C12 C13 -179.4(4) . . . . ?
C17 C11 C16 C15 178.3(5) . . . . ?
S1 C7 C10 C9 0.00(10) . . . . ?
S1 C8 C9 C10 0.0(2) . . . . ?
C10 C7 S1 C8 -0.01(16) . . . . ?
C10A C8A C9A S1A 0.0(2) . . . . ?
C7A S1A C9A C8A 0.00(16) . . . . ?
C7A C10A C8A C9A 0.0(2) . . . . ?
C8A C10A C7A C6 -164(3) . . . . ?
C8A C10A C7A S1A 0.00(11) . . . . ?
C9A S1A C7A C6 169(2) . . . . ?
C9A S1A C7A C10A 0.00(7) . . . . ?
